data_7709283
loop_
_publ_author_name
'Lahiri, Goutam Kumar'
'Panda, Sanjib'
'Huang, Kuo-Wei'
'Singh, Aditi'
'Dey, Sanchaita'

_publ_section_title
;
 Inner-sphere electron transfer at the ruthenium-azo interface
;
_journal_name_full 'Dalton Transactions'
_journal_paper_doi 10.1039/D1DT03934B
_journal_year 2022
_chemical_formula_moiety 'C48 H42 Cu2 N18, 2(B F4)'
_chemical_formula_sum 'C48 H42 B2 Cu2 F8 N18'
_chemical_formula_weight 1171.69
_space_group_crystal_system triclinic
_space_group_IT_number 2
_space_group_name_Hall '-P 1'
_space_group_name_H-M_alt 'P -1'
_atom_sites_solution_hydrogens geom
_audit_creation_date 2021-03-06
_audit_creation_method
;
Olex2 1.2
(compiled 2018.05.29 svn.r3508 for OlexSys, GUI svn.r5506)
;
_audit_update_record
;
2021-08-15 deposited with the CCDC.	2022-01-11 downloaded from the CCDC.
;
_cell_angle_alpha 107.070(3)
_cell_angle_beta 101.629(4)
_cell_angle_gamma 90.142(3)
_cell_formula_units_Z 2
_cell_length_a 12.0872(6)
_cell_length_b 12.9737(4)
_cell_length_c 18.0164(7)
_cell_measurement_reflns_used 6078
_cell_measurement_temperature 150(2)
_cell_measurement_theta_max 23.1910
_cell_measurement_theta_min 1.7130
_cell_volume 2639.6(2)
_computing_cell_refinement 'CrysAlisPro 1.171.40.67a (Rigaku OD, 2019)'
_computing_data_collection 'CrysAlisPro 1.171.40.67a (Rigaku OD, 2019)'
_computing_data_reduction 'CrysAlisPro 1.171.40.67a (Rigaku OD, 2019)'
_computing_molecular_graphics 'Olex2 (Dolomanov et al., 2009)'
_computing_publication_material 'Olex2 (Dolomanov et al., 2009)'
_computing_structure_refinement 'ShelXL (Sheldrick, 2015)'
_computing_structure_solution 'ShelXT (Sheldrick, 2015)'
_diffrn_ambient_temperature 150(2)
_diffrn_detector 'CCD plate'
_diffrn_measured_fraction_theta_full 0.999
_diffrn_measured_fraction_theta_max 0.999
_diffrn_measurement_details
;
List of Runs (angles in degrees, time in seconds):

  # Type    Start    End  Width  t~exp~   \w     \q     \k     \f   Frames
#--------------------------------------------------------------------------
  1  \f   -349.73  10.27   1.00    5.00  15.59  -6.80 -31.50    --   360
  2  \w   -102.46  21.54   1.00    5.00    --   -6.80 -59.25 -51.92  124
  3  \w    -72.97  19.03   1.00    5.00    --  -27.79  86.55  52.84   92
  4  \w    -49.21  23.79   1.00    5.00    --   -6.86  81.46-164.70   73
  5  \f    -10.27 349.73   1.00    5.00  84.06  -6.80  31.50    --   360
  6  \w    -65.62 -11.62   1.00    5.00    --   -6.86 111.31 -20.43   54
  7  \w   -102.46  21.54   1.00    5.00    --   -6.80 -59.25-123.92  124
  8  \f   -339.92  20.08   1.00    5.00  22.29  -6.80 -59.25    --   360
;
_diffrn_measurement_device 'abstract diffractometer'
_diffrn_measurement_device_type 'Saxi-CrysAlisPro-abstract goniometer imported SAXI images'
_diffrn_measurement_method '\w and \f scans'
_diffrn_orient_matrix_type 'CrysAlisPro convention (1999,Acta A55,543-557)'
_diffrn_orient_matrix_UB_11 -0.0589527000
_diffrn_orient_matrix_UB_12 -0.0032210000
_diffrn_orient_matrix_UB_13 -0.0161097000
_diffrn_orient_matrix_UB_21 -0.0082915000
_diffrn_orient_matrix_UB_22 0.0367976000
_diffrn_orient_matrix_UB_23 0.0359902000
_diffrn_orient_matrix_UB_31 0.0077995000
_diffrn_orient_matrix_UB_32 0.0438252000
_diffrn_orient_matrix_UB_33 -0.0148595000
_diffrn_radiation_monochromator graphite
_diffrn_radiation_probe x-ray
_diffrn_radiation_type MoK\a
_diffrn_radiation_wavelength 0.71073
_diffrn_reflns_av_R_equivalents 0.1751
_diffrn_reflns_av_unetI/netI 0.0833
_diffrn_reflns_Laue_measured_fraction_full 0.999
_diffrn_reflns_Laue_measured_fraction_max 0.999
_diffrn_reflns_limit_h_max 14
_diffrn_reflns_limit_h_min -14
_diffrn_reflns_limit_k_max 15
_diffrn_reflns_limit_k_min -15
_diffrn_reflns_limit_l_max 21
_diffrn_reflns_limit_l_min -21
_diffrn_reflns_number 112347
_diffrn_reflns_point_group_measured_fraction_full 0.999
_diffrn_reflns_point_group_measured_fraction_max 0.999
_diffrn_reflns_theta_full 25.000
_diffrn_reflns_theta_max 25.000
_diffrn_reflns_theta_min 1.646
_diffrn_source 'fine-focus sealed X-ray tube'
_diffrn_source_type 'Enhance (Mo) X-ray Source'
_exptl_absorpt_coefficient_mu 0.888
_exptl_absorpt_correction_T_max 1.00000
_exptl_absorpt_correction_T_min 0.22474
_exptl_absorpt_correction_type multi-scan
_exptl_absorpt_process_details
;
CrysAlisPro 1.171.40.67a (Rigaku Oxford Diffraction, 2019)
Empirical absorption correction using spherical harmonics,
 implemented in SCALE3 ABSPACK scaling algorithm.
;
_exptl_crystal_colour 'metallic dark brown'
_exptl_crystal_colour_lustre metallic
_exptl_crystal_colour_modifier dark
_exptl_crystal_colour_primary brown
_exptl_crystal_density_diffrn 1.474
_exptl_crystal_description block
_exptl_crystal_F_000 1192
_exptl_crystal_size_max 0.167
_exptl_crystal_size_mid 0.082
_exptl_crystal_size_min 0.047
_refine_diff_density_max 0.838
_refine_diff_density_min -0.580
_refine_diff_density_rms 0.083
_refine_ls_extinction_method none
_refine_ls_goodness_of_fit_ref 1.040
_refine_ls_hydrogen_treatment constr
_refine_ls_matrix_type full
_refine_ls_number_parameters 773
_refine_ls_number_reflns 9294
_refine_ls_number_restraints 0
_refine_ls_restrained_S_all 1.040
_refine_ls_R_factor_all 0.1064
_refine_ls_R_factor_gt 0.0622
_refine_ls_shift/su_max 0.001
_refine_ls_shift/su_mean 0.000
_refine_ls_structure_factor_coef Fsqd
_refine_ls_weighting_details 'w=1/[\s^2^(Fo^2^)+(0.0823P)^2^+0.8431P] where P=(Fo^2^+2Fc^2^)/3'
_refine_ls_weighting_scheme calc
_refine_ls_wR_factor_gt 0.1485
_refine_ls_wR_factor_ref 0.1723
_reflns_Friedel_coverage 0.000
_reflns_number_gt 5946
_reflns_number_total 9294
_reflns_threshold_expression 'I > 2\s(I)'
_cod_data_source_file d1dt03934b2.cif
_cod_data_source_block Cu_[3](BF4)2
_cod_original_cell_volume 2639.61(19)
_cod_database_code 7709283
_shelx_shelxl_version_number 2018/3
_chemical_oxdiff_formula CHNCuBF4Cl
_shelx_space_group_comment
;
The symmetry employed for this shelxl refinement is uniquely defined
by the following loop, which should always be used as a source of
symmetry information in preference to the above space-group names.
They are only intended as comments.
;
_shelx_estimated_absorpt_t_max 0.959
_shelx_estimated_absorpt_t_min 0.866
_reflns_odcompleteness_completeness 64.69
_reflns_odcompleteness_iscentric 1
_reflns_odcompleteness_theta 38.56
_olex2_refinement_description
;
1. Fixed Uiso
 At 1.2 times of:
  All C(H) groups
 At 1.5 times of:
  All C(H,H,H) groups
2. Others
 Sof(F4B)=Sof(F1B)=Sof(F2B)=Sof(F5B)=Sof(F7B)=Sof(F8B)=Sof(F6B)=1-FVAR(1)
 Sof(F4A)=Sof(F1A)=Sof(F2A)=Sof(F5A)=Sof(F7A)=Sof(F8A)=Sof(F6A)=FVAR(1)
3.a Aromatic/amide H refined with riding coordinates:
 C26(H26), C27(H27), C6(H6), C29(H29), C14(H14), C3(H3), C18(H18), C13(H13),
 C28(H28), C11(H11), C12(H12), C5(H5), C34(H34), C4(H4), C21(H21), C42(H42),
 C45(H45), C37(H37), C19(H19), C35(H35), C44(H44), C20(H20), C43(H43), C36(H36)
3.b Idealised Me refined as rotating group:
 C31(H31A,H31B,H31C), C8(H8A,H8B,H8C), C15(H15A,H15B,H15C), C23(H23A,H23B,
 H23C), C47(H47A,H47B,H47C), C39(H39A,H39B,H39C)
;
_smtbx_masks_void_probe_radius 1.2
_smtbx_masks_void_truncation_radius 1.2
_olex2_submission_special_instructions 'No special instructions were received'
_oxdiff_exptl_absorpt_empirical_details
;
Empirical correction (ABSPACK) includes:
- Absorption correction using spherical harmonics
- Frame scaling
;
_oxdiff_exptl_absorpt_empirical_full_max 3.894
_oxdiff_exptl_absorpt_empirical_full_min 0.716

loop_
_space_group_symop_operation_xyz
'x, y, z'
'-x, -y, -z'

loop_
_atom_site_label
_atom_site_type_symbol
_atom_site_fract_x
_atom_site_fract_y
_atom_site_fract_z
_atom_site_U_iso_or_equiv
_atom_site_adp_type
_atom_site_occupancy
_atom_site_site_symmetry_order
_atom_site_calc_flag
_atom_site_refinement_flags_posn
_atom_site_refinement_flags_adp
_atom_site_refinement_flags_occupancy
_atom_site_disorder_assembly
_atom_site_disorder_group
Cu1 Cu 0.46005(5) 0.28444(4) 0.64751(3) 0.03516(19) Uani 1 1 d . . . . .
Cu2 Cu 0.52181(5) 0.21646(4) 0.81824(3) 0.03605(19) Uani 1 1 d . . . . .
N1 N 0.3921(3) 0.1327(3) 0.6271(2) 0.0324(9) Uani 1 1 d . . . . .
N10 N 0.6009(3) 0.3705(3) 0.7123(2) 0.0324(9) Uani 1 1 d . . . . .
N5 N 0.4110(3) 0.0623(3) 0.4290(2) 0.0340(9) Uani 1 1 d . . . . .
N3 N 0.3711(3) 0.0710(3) 0.5536(2) 0.0343(9) Uani 1 1 d . . . . .
N2 N 0.4791(3) 0.2109(3) 0.5318(2) 0.0343(9) Uani 1 1 d . . . . .
N8 N 0.6390(3) 0.1006(3) 0.8514(2) 0.0332(9) Uani 1 1 d . . . . .
N7 N 0.6625(3) 0.2531(3) 0.7880(2) 0.0334(9) Uani 1 1 d . . . . .
N9 N 0.7537(3) 0.2038(3) 0.8017(2) 0.0359(10) Uani 1 1 d . . . . .
N4 N 0.3816(3) 0.1250(3) 0.7547(2) 0.0332(9) Uani 1 1 d . . . . .
N12 N 0.7757(3) 0.4113(3) 0.7892(2) 0.0329(9) Uani 1 1 d . . . . .
N6 N 0.2580(3) 0.0113(3) 0.6531(2) 0.0381(10) Uani 1 1 d . . . . .
F3 F 0.0817(3) 0.0557(3) 0.3950(3) 0.0869(12) Uani 1 1 d . . . . .
N13 N 0.3360(3) 0.3827(3) 0.6633(2) 0.0396(10) Uani 1 1 d . . . . .
N16 N 0.4801(4) 0.3158(3) 0.9163(2) 0.0418(11) Uani 1 1 d . . . . .
N11 N 0.8150(3) 0.0504(3) 0.8409(2) 0.0403(10) Uani 1 1 d . . . . .
N14 N 0.3575(4) 0.3750(3) 0.7917(3) 0.0432(11) Uani 1 1 d . . . . .
F4B F 0.0496(18) 0.2368(18) 0.3938(14) 0.090(6) Uani 0.486(14) 1 d . . P A 2
N17 N 0.2128(4) 0.4786(3) 0.7300(3) 0.0490(12) Uani 1 1 d . . . . .
C1 C 0.4186(4) 0.1156(4) 0.5069(3) 0.0336(11) Uani 1 1 d . . . . .
N15 N 0.3264(4) 0.4096(3) 0.8571(3) 0.0487(12) Uani 1 1 d . . . . .
N18 N 0.3707(4) 0.4187(4) 0.9919(3) 0.0553(13) Uani 1 1 d . . . . .
C7 C 0.4716(4) 0.1266(4) 0.3997(3) 0.0346(11) Uani 1 1 d . . . . .
C30 C 0.7551(4) 0.4899(4) 0.7511(3) 0.0338(11) Uani 1 1 d . . . . .
C25 C 0.6467(4) 0.4651(3) 0.7035(3) 0.0338(11) Uani 1 1 d . . . . .
C24 C 0.6812(4) 0.3434(4) 0.7635(3) 0.0318(11) Uani 1 1 d . . . . .
C16 C 0.7345(4) 0.1206(4) 0.8301(3) 0.0356(12) Uani 1 1 d . . . . .
C2 C 0.5149(4) 0.2188(4) 0.4660(3) 0.0352(11) Uani 1 1 d . . . . .
C26 C 0.5988(5) 0.5302(4) 0.6577(3) 0.0399(12) Uani 1 1 d . . . . .
H26 H 0.525190 0.513084 0.624793 0.048 Uiso 1 1 calc R . . . .
C9 C 0.3436(4) 0.0908(4) 0.6761(3) 0.0336(11) Uani 1 1 d . . . . .
C27 C 0.6640(5) 0.6210(4) 0.6627(3) 0.0458(14) Uani 1 1 d . . . . .
H27 H 0.634460 0.667184 0.632232 0.055 Uiso 1 1 calc R . . . .
C17 C 0.6598(4) 0.0103(4) 0.8765(3) 0.0358(12) Uani 1 1 d . . . . .
C010 C 0.2402(4) -0.0077(4) 0.7210(3) 0.0369(12) Uani 1 1 d . . . . .
C6 C 0.4931(4) 0.1126(4) 0.3249(3) 0.0407(12) Uani 1 1 d . . . . .
H6 H 0.462554 0.051462 0.281071 0.049 Uiso 1 1 calc R . . . .
C22 C 0.7697(5) -0.0212(4) 0.8707(3) 0.0414(13) Uani 1 1 d . . . . .
C10 C 0.3177(4) 0.0632(4) 0.7841(3) 0.0390(12) Uani 1 1 d . . . . .
C29 C 0.8201(5) 0.5823(4) 0.7573(3) 0.0407(13) Uani 1 1 d . . . . .
H29 H 0.893109 0.600325 0.791113 0.049 Uiso 1 1 calc R . . . .
C31 C 0.8801(4) 0.4068(4) 0.8448(3) 0.0438(13) Uani 1 1 d . . . . .
H31A H 0.933891 0.365704 0.815545 0.066 Uiso 1 1 calc GR . . . .
H31B H 0.863584 0.371324 0.882837 0.066 Uiso 1 1 calc GR . . . .
H31C H 0.912906 0.480319 0.873427 0.066 Uiso 1 1 calc GR . . . .
C41 C 0.5195(5) 0.3182(4) 0.9956(3) 0.0431(13) Uani 1 1 d . . . . .
C32 C 0.3008(4) 0.4116(4) 0.7309(3) 0.0415(13) Uani 1 1 d . . . . .
C14 C 0.1681(4) -0.0838(4) 0.7321(3) 0.0441(13) Uani 1 1 d . . . . .
H14 H 0.117446 -0.132861 0.688765 0.053 Uiso 1 1 calc R . . . .
C3 C 0.5856(4) 0.2967(4) 0.4561(3) 0.0409(12) Uani 1 1 d . . . . .
H3 H 0.617640 0.357761 0.499572 0.049 Uiso 1 1 calc R . . . .
C33 C 0.2698(4) 0.4343(4) 0.6152(3) 0.0406(12) Uani 1 1 d . . . . .
C18 C 0.5895(5) -0.0473(4) 0.9065(3) 0.0451(13) Uani 1 1 d . . . . .
H18 H 0.515252 -0.027240 0.911702 0.054 Uiso 1 1 calc R . . . .
C13 C 0.1746(4) -0.0835(4) 0.8094(3) 0.0451(13) Uani 1 1 d . . . . .
H13 H 0.127835 -0.134409 0.819734 0.054 Uiso 1 1 calc R . . . .
C28 C 0.7725(5) 0.6462(4) 0.7116(3) 0.0467(14) Uani 1 1 d . . . . .
H28 H 0.814549 0.709185 0.713437 0.056 Uiso 1 1 calc R . . . .
C38 C 0.1941(4) 0.4956(4) 0.6567(4) 0.0491(14) Uani 1 1 d . . . . .
C8 C 0.3434(4) -0.0366(4) 0.3830(3) 0.0420(13) Uani 1 1 d . . . . .
H8A H 0.318625 -0.071213 0.418994 0.063 Uiso 1 1 calc GR . . . .
H8B H 0.388857 -0.085702 0.350596 0.063 Uiso 1 1 calc GR . . . .
H8C H 0.277033 -0.019914 0.348259 0.063 Uiso 1 1 calc GR . . . .
C11 C 0.3204(4) 0.0637(4) 0.8619(3) 0.0420(13) Uani 1 1 d . . . . .
H11 H 0.370275 0.113345 0.905369 0.050 Uiso 1 1 calc R . . . .
C40 C 0.3916(5) 0.3771(4) 0.9180(3) 0.0443(13) Uani 1 1 d . . . . .
C12 C 0.2495(4) -0.0092(4) 0.8741(3) 0.0453(13) Uani 1 1 d . . . . .
H12 H 0.250354 -0.010127 0.926788 0.054 Uiso 1 1 calc R . . . .
C5 C 0.5614(5) 0.1927(4) 0.3178(3) 0.0441(13) Uani 1 1 d . . . . .
H5 H 0.577830 0.186666 0.267322 0.053 Uiso 1 1 calc R . . . .
F1B F 0.1657(15) 0.1820(14) 0.5032(8) 0.092(5) Uani 0.486(14) 1 d . . P A 2
C34 C 0.2700(5) 0.4338(4) 0.5372(3) 0.0484(14) Uani 1 1 d . . . . .
H34 H 0.320250 0.392091 0.507984 0.058 Uiso 1 1 calc R . . . .
C4 C 0.6079(4) 0.2831(4) 0.3825(3) 0.0427(13) Uani 1 1 d . . . . .
H4 H 0.655633 0.335673 0.374840 0.051 Uiso 1 1 calc R . . . .
F2B F 0.1770(19) 0.1498(19) 0.3491(16) 0.163(10) Uani 0.486(14) 1 d . . P A 2
C21 C 0.8154(5) -0.1087(4) 0.8929(3) 0.0533(15) Uani 1 1 d . . . . .
H21 H 0.889750 -0.129074 0.888385 0.064 Uiso 1 1 calc R . . . .
C42 C 0.6085(5) 0.2703(4) 1.0304(3) 0.0484(14) Uani 1 1 d . . . . .
H42 H 0.656098 0.226887 0.999620 0.058 Uiso 1 1 calc R . . . .
F5B F 0.1519(15) 0.6885(19) 1.0049(13) 0.132(9) Uani 0.486(14) 1 d . . P A 2
C46 C 0.4506(5) 0.3826(4) 1.0426(3) 0.0509(15) Uani 1 1 d . . . . .
C45 C 0.4684(6) 0.4004(4) 1.1248(3) 0.0575(17) Uani 1 1 d . . . . .
H45 H 0.422132 0.444543 1.156283 0.069 Uiso 1 1 calc R . . . .
C37 C 0.1189(5) 0.5608(4) 0.6238(4) 0.0584(16) Uani 1 1 d . . . . .
H37 H 0.068364 0.603038 0.652475 0.070 Uiso 1 1 calc R . . . .
C19 C 0.6350(6) -0.1342(4) 0.9279(3) 0.0534(15) Uani 1 1 d . . . . .
H19 H 0.589654 -0.175668 0.947490 0.064 Uiso 1 1 calc R . . . .
C15 C 0.1902(5) -0.0455(4) 0.5730(3) 0.0511(15) Uani 1 1 d . . . . .
H15A H 0.172201 0.006142 0.542783 0.077 Uiso 1 1 calc GR . . . .
H15B H 0.119861 -0.078045 0.578002 0.077 Uiso 1 1 calc GR . . . .
H15C H 0.233677 -0.102283 0.545215 0.077 Uiso 1 1 calc GR . . . .
C35 C 0.1944(5) 0.4961(4) 0.5048(4) 0.0591(16) Uani 1 1 d . . . . .
H35 H 0.190968 0.495772 0.451548 0.071 Uiso 1 1 calc R . . . .
C44 C 0.5562(6) 0.3504(5) 1.1567(4) 0.0628(18) Uani 1 1 d . . . . .
H44 H 0.570474 0.358758 1.211985 0.075 Uiso 1 1 calc R . . . .
C20 C 0.7442(6) -0.1644(5) 0.9222(3) 0.0606(17) Uani 1 1 d . . . . .
H20 H 0.770959 -0.224630 0.938694 0.073 Uiso 1 1 calc R . . . .
C43 C 0.6262(5) 0.2874(5) 1.1109(3) 0.0566(16) Uani 1 1 d . . . . .
H43 H 0.687494 0.255592 1.136158 0.068 Uiso 1 1 calc R . . . .
C23 C 0.9288(5) 0.0521(5) 0.8241(4) 0.0665(18) Uani 1 1 d . . . . .
H23A H 0.935505 -0.013042 0.781179 0.100 Uiso 1 1 calc GR . . . .
H23B H 0.985354 0.054237 0.871942 0.100 Uiso 1 1 calc GR . . . .
H23C H 0.941369 0.116226 0.807883 0.100 Uiso 1 1 calc GR . . . .
C47 C 0.2773(6) 0.4862(5) 1.0139(4) 0.071(2) Uani 1 1 d . . . . .
H47A H 0.236619 0.505656 0.967526 0.106 Uiso 1 1 calc GR . . . .
H47B H 0.308151 0.552112 1.056704 0.106 Uiso 1 1 calc GR . . . .
H47C H 0.225105 0.445767 1.031887 0.106 Uiso 1 1 calc GR . . . .
C36 C 0.1223(5) 0.5602(5) 0.5486(4) 0.0624(17) Uani 1 1 d . . . . .
H36 H 0.074090 0.604735 0.524911 0.075 Uiso 1 1 calc R . . . .
C39 C 0.1462(5) 0.5214(5) 0.7908(4) 0.0652(18) Uani 1 1 d . . . . .
H39A H 0.115865 0.461573 0.805285 0.098 Uiso 1 1 calc GR . . . .
H39B H 0.083618 0.559692 0.769794 0.098 Uiso 1 1 calc GR . . . .
H39C H 0.194780 0.571400 0.837965 0.098 Uiso 1 1 calc GR . . . .
F7B F 0.0627(17) 0.7536(15) 0.9037(10) 0.132(9) Uani 0.486(14) 1 d . . P A 2
F8B F -0.0473(14) 0.7025(18) 0.9803(13) 0.143(9) Uani 0.486(14) 1 d . . P A 2
B1 B 0.1225(6) 0.1591(6) 0.4197(5) 0.0572(19) Uani 1 1 d . . . . .
B2 B 0.0600(7) 0.7225(7) 0.9675(5) 0.062(2) Uani 1 1 d . . . . .
F6B F 0.0620(12) 0.6047(9) 0.9376(9) 0.122(5) Uani 0.486(14) 1 d . . P A 2
F4A F 0.0298(16) 0.2222(14) 0.4202(11) 0.058(3) Uani 0.514(14) 1 d . . P A 1
F1A F 0.1984(18) 0.1901(11) 0.4787(16) 0.192(12) Uani 0.514(14) 1 d . . P A 1
F2A F 0.2106(11) 0.1820(13) 0.3899(9) 0.073(4) Uani 0.514(14) 1 d . . P A 1
F5A F 0.1456(12) 0.7349(17) 1.0213(7) 0.121(8) Uani 0.514(14) 1 d . . P A 1
F7A F 0.079(2) 0.8284(9) 0.9846(15) 0.253(13) Uani 0.514(14) 1 d . . P A 1
F8A F -0.012(2) 0.756(3) 1.0114(11) 0.205(13) Uani 0.514(14) 1 d . . P A 1
F6A F 0.0301(14) 0.690(2) 0.8972(9) 0.197(13) Uani 0.514(14) 1 d . . P A 1

loop_
_atom_site_aniso_label
_atom_site_aniso_U_11
_atom_site_aniso_U_22
_atom_site_aniso_U_33
_atom_site_aniso_U_23
_atom_site_aniso_U_13
_atom_site_aniso_U_12
Cu1 0.0390(4) 0.0296(3) 0.0300(4) -0.0028(3) 0.0091(3) 0.0042(3)
Cu2 0.0388(4) 0.0343(3) 0.0304(4) -0.0013(3) 0.0134(3) 0.0009(3)
N1 0.034(2) 0.034(2) 0.024(2) -0.0001(18) 0.0067(18) 0.0062(18)
N10 0.039(2) 0.026(2) 0.028(2) -0.0039(17) 0.0153(19) 0.0047(17)
N5 0.042(2) 0.028(2) 0.027(2) -0.0014(18) 0.0099(19) 0.0060(18)
N3 0.035(2) 0.033(2) 0.029(2) 0.0012(19) 0.0076(19) 0.0053(18)
N2 0.040(2) 0.031(2) 0.028(2) 0.0026(18) 0.0092(19) 0.0055(18)
N8 0.042(3) 0.029(2) 0.023(2) -0.0005(17) 0.0085(19) 0.0004(18)
N7 0.042(3) 0.027(2) 0.030(2) 0.0035(18) 0.0115(19) 0.0047(19)
N9 0.043(3) 0.032(2) 0.030(2) 0.0016(18) 0.012(2) 0.0067(19)
N4 0.040(2) 0.026(2) 0.032(2) 0.0027(18) 0.0129(19) 0.0021(17)
N12 0.034(2) 0.033(2) 0.027(2) 0.0005(18) 0.0083(19) 0.0015(18)
N6 0.037(2) 0.038(2) 0.033(2) 0.0015(19) 0.008(2) -0.0010(19)
F3 0.070(3) 0.055(2) 0.122(3) 0.008(2) 0.018(2) -0.0034(19)
N13 0.039(3) 0.036(2) 0.037(3) -0.002(2) 0.012(2) 0.0076(19)
N16 0.054(3) 0.031(2) 0.037(3) 0.0011(19) 0.018(2) 0.002(2)
N11 0.044(3) 0.041(2) 0.037(2) 0.009(2) 0.015(2) 0.016(2)
N14 0.054(3) 0.038(2) 0.035(3) 0.002(2) 0.017(2) 0.002(2)
F4B 0.050(9) 0.059(8) 0.137(18) 0.016(9) -0.012(9) 0.010(6)
N17 0.041(3) 0.046(3) 0.056(3) 0.003(2) 0.021(2) 0.007(2)
C1 0.034(3) 0.031(3) 0.030(3) -0.001(2) 0.006(2) 0.004(2)
N15 0.063(3) 0.043(3) 0.046(3) 0.009(2) 0.031(3) 0.014(2)
N18 0.083(4) 0.045(3) 0.049(3) 0.010(2) 0.045(3) 0.016(3)
C7 0.043(3) 0.028(2) 0.029(3) 0.002(2) 0.009(2) 0.008(2)
C30 0.041(3) 0.031(3) 0.027(3) 0.002(2) 0.013(2) 0.004(2)
C25 0.046(3) 0.024(2) 0.027(3) -0.003(2) 0.012(2) 0.001(2)
C24 0.037(3) 0.030(3) 0.025(3) 0.001(2) 0.010(2) 0.001(2)
C16 0.042(3) 0.033(3) 0.027(3) 0.002(2) 0.009(2) 0.004(2)
C2 0.042(3) 0.033(3) 0.028(3) 0.004(2) 0.008(2) 0.012(2)
C26 0.048(3) 0.035(3) 0.033(3) 0.001(2) 0.014(2) 0.005(2)
C9 0.036(3) 0.031(3) 0.030(3) 0.003(2) 0.008(2) 0.006(2)
C27 0.068(4) 0.031(3) 0.037(3) 0.006(2) 0.012(3) 0.004(3)
C17 0.049(3) 0.028(3) 0.023(3) -0.001(2) 0.003(2) 0.000(2)
C010 0.037(3) 0.035(3) 0.035(3) 0.003(2) 0.010(2) 0.002(2)
C6 0.052(3) 0.040(3) 0.024(3) -0.002(2) 0.012(2) 0.011(2)
C22 0.059(4) 0.035(3) 0.029(3) 0.006(2) 0.012(3) 0.009(3)
C10 0.038(3) 0.035(3) 0.041(3) 0.002(2) 0.016(3) 0.002(2)
C29 0.049(3) 0.033(3) 0.036(3) -0.001(2) 0.017(3) -0.004(2)
C31 0.038(3) 0.043(3) 0.042(3) 0.004(3) 0.005(3) 0.000(2)
C41 0.061(4) 0.031(3) 0.034(3) -0.005(2) 0.026(3) 0.001(3)
C32 0.041(3) 0.035(3) 0.048(4) 0.009(3) 0.015(3) 0.008(2)
C14 0.041(3) 0.040(3) 0.052(4) 0.008(3) 0.020(3) 0.001(2)
C3 0.054(3) 0.032(3) 0.032(3) 0.002(2) 0.009(3) 0.003(2)
C33 0.041(3) 0.033(3) 0.040(3) 0.000(2) 0.006(3) 0.002(2)
C18 0.060(4) 0.038(3) 0.035(3) 0.007(2) 0.012(3) 0.002(3)
C13 0.047(3) 0.045(3) 0.050(4) 0.018(3) 0.019(3) 0.006(3)
C28 0.060(4) 0.035(3) 0.045(3) 0.008(3) 0.018(3) -0.004(3)
C38 0.038(3) 0.040(3) 0.059(4) 0.003(3) 0.007(3) 0.007(3)
C8 0.048(3) 0.034(3) 0.032(3) -0.005(2) 0.005(2) -0.001(2)
C11 0.050(3) 0.042(3) 0.034(3) 0.005(2) 0.016(3) 0.003(2)
C40 0.063(4) 0.034(3) 0.039(3) 0.005(2) 0.026(3) 0.010(3)
C12 0.051(3) 0.044(3) 0.041(3) 0.007(3) 0.022(3) 0.004(3)
C5 0.061(4) 0.040(3) 0.029(3) 0.004(2) 0.014(3) 0.011(3)
F1B 0.106(11) 0.126(10) 0.056(6) 0.046(7) 0.014(7) -0.009(7)
C34 0.051(4) 0.033(3) 0.048(4) -0.003(3) 0.002(3) 0.007(3)
C4 0.051(3) 0.041(3) 0.038(3) 0.011(3) 0.016(3) 0.002(2)
F2B 0.147(16) 0.127(16) 0.25(3) 0.129(19) 0.026(17) 0.027(12)
C21 0.071(4) 0.049(3) 0.044(3) 0.016(3) 0.017(3) 0.022(3)
C42 0.066(4) 0.034(3) 0.040(3) -0.003(2) 0.023(3) 0.003(3)
F5B 0.107(13) 0.192(17) 0.19(2) 0.155(17) 0.095(14) 0.100(13)
C46 0.084(5) 0.030(3) 0.044(3) 0.004(3) 0.036(3) 0.004(3)
C45 0.099(5) 0.033(3) 0.042(4) -0.005(3) 0.042(4) -0.002(3)
C37 0.042(4) 0.047(3) 0.069(5) -0.001(3) 0.002(3) 0.012(3)
C19 0.074(4) 0.043(3) 0.040(3) 0.010(3) 0.010(3) -0.005(3)
C15 0.048(3) 0.059(4) 0.036(3) 0.005(3) -0.001(3) -0.024(3)
C35 0.065(4) 0.051(3) 0.045(4) 0.000(3) -0.003(3) 0.012(3)
C44 0.103(6) 0.043(3) 0.041(4) 0.003(3) 0.027(4) -0.004(4)
C20 0.096(5) 0.044(3) 0.044(4) 0.016(3) 0.015(4) 0.009(3)
C43 0.076(4) 0.050(3) 0.038(3) 0.005(3) 0.012(3) -0.002(3)
C23 0.064(4) 0.069(4) 0.080(5) 0.029(4) 0.036(4) 0.025(3)
C47 0.101(5) 0.059(4) 0.070(4) 0.018(3) 0.057(4) 0.034(4)
C36 0.056(4) 0.050(4) 0.062(4) 0.006(3) -0.014(3) 0.008(3)
C39 0.061(4) 0.068(4) 0.072(4) 0.014(3) 0.037(4) 0.029(3)
F7B 0.185(19) 0.159(16) 0.125(16) 0.112(15) 0.094(14) 0.079(13)
F8B 0.076(9) 0.211(17) 0.18(2) 0.107(16) 0.038(10) -0.017(10)
B1 0.040(4) 0.042(4) 0.078(6) 0.010(4) -0.002(4) 0.004(3)
B2 0.054(5) 0.074(6) 0.049(5) 0.004(4) 0.015(4) 0.023(4)
F6B 0.104(10) 0.100(9) 0.123(11) -0.031(7) 0.030(8) -0.029(7)
F4A 0.045(7) 0.033(5) 0.086(9) 0.006(5) 0.005(5) 0.008(4)
F1A 0.116(13) 0.056(7) 0.27(2) -0.053(11) -0.124(16) 0.035(7)
F2A 0.056(7) 0.091(8) 0.103(9) 0.061(8) 0.037(7) 0.023(6)
F5A 0.074(10) 0.187(16) 0.046(6) -0.027(8) -0.024(6) -0.039(10)
F7A 0.39(3) 0.056(7) 0.21(2) 0.003(9) -0.131(19) -0.008(11)
F8A 0.143(18) 0.37(3) 0.092(10) 0.025(16) 0.060(12) 0.17(2)
F6A 0.103(11) 0.30(3) 0.064(11) -0.086(14) -0.046(9) 0.038(16)

loop_
_atom_type_symbol
_atom_type_description
_atom_type_scat_dispersion_real
_atom_type_scat_dispersion_imag
_atom_type_scat_source
C C 0.0033 0.0016 'International Tables Vol C Tables 4.2.6.8 and 6.1.1.4'
H H 0.0000 0.0000 'International Tables Vol C Tables 4.2.6.8 and 6.1.1.4'
B B 0.0013 0.0007 'International Tables Vol C Tables 4.2.6.8 and 6.1.1.4'
Cu Cu 0.3201 1.2651 'International Tables Vol C Tables 4.2.6.8 and 6.1.1.4'
F F 0.0171 0.0103 'International Tables Vol C Tables 4.2.6.8 and 6.1.1.4'
N N 0.0061 0.0033 'International Tables Vol C Tables 4.2.6.8 and 6.1.1.4'

loop_
_geom_angle_atom_site_label_1
_geom_angle_atom_site_label_2
_geom_angle_atom_site_label_3
_geom_angle
_geom_angle_site_symmetry_1
_geom_angle_site_symmetry_3
_geom_angle_publ_flag
N1 Cu1 N2 78.85(15) . . ?
N10 Cu1 N1 136.02(15) . . ?
N10 Cu1 N2 110.31(15) . . ?
N13 Cu1 N1 106.59(16) . . ?
N13 Cu1 N10 105.87(16) . . ?
N13 Cu1 N2 118.07(16) . . ?
N7 Cu2 N8 76.74(15) . . ?
N7 Cu2 N4 131.67(16) . . ?
N7 Cu2 N16 118.56(16) . . ?
N4 Cu2 N8 104.11(14) . . ?
N4 Cu2 N16 106.71(16) . . ?
N16 Cu2 N8 109.73(16) . . ?
N3 N1 Cu1 116.4(3) . . ?
N3 N1 C9 112.9(4) . . ?
C9 N1 Cu1 129.3(3) . . ?
C25 N10 Cu1 126.9(3) . . ?
C24 N10 Cu1 127.9(3) . . ?
C24 N10 C25 104.4(4) . . ?
C1 N5 C7 106.5(4) . . ?
C1 N5 C8 126.9(4) . . ?
C7 N5 C8 126.3(4) . . ?
N1 N3 C1 111.3(4) . . ?
C1 N2 Cu1 106.1(3) . . ?
C1 N2 C2 104.6(4) . . ?
C2 N2 Cu1 148.8(3) . . ?
C16 N8 Cu2 105.3(3) . . ?
C16 N8 C17 103.7(4) . . ?
C17 N8 Cu2 150.5(3) . . ?
N9 N7 Cu2 121.4(3) . . ?
N9 N7 C24 112.5(4) . . ?
C24 N7 Cu2 125.2(3) . . ?
N7 N9 C16 111.2(4) . . ?
C9 N4 Cu2 129.3(3) . . ?
C9 N4 C10 104.9(4) . . ?
C10 N4 Cu2 124.3(3) . . ?
C30 N12 C31 124.7(4) . . ?
C24 N12 C30 105.9(4) . . ?
C24 N12 C31 129.3(4) . . ?
C9 N6 C010 106.9(4) . . ?
C9 N6 C15 130.1(4) . . ?
C010 N6 C15 123.0(4) . . ?
C32 N13 Cu1 121.6(4) . . ?
C32 N13 C33 105.4(4) . . ?
C33 N13 Cu1 133.0(3) . . ?
C41 N16 Cu2 128.0(3) . . ?
C40 N16 Cu2 126.1(4) . . ?
C40 N16 C41 104.5(4) . . ?
C16 N11 C22 106.7(4) . . ?
C16 N11 C23 126.4(4) . . ?
C22 N11 C23 126.9(4) . . ?
N15 N14 C32 115.8(5) . . ?
C32 N17 C38 105.5(4) . . ?
C32 N17 C39 129.3(5) . . ?
C38 N17 C39 125.0(5) . . ?
N5 C1 N3 120.8(4) . . ?
N2 C1 N5 113.7(4) . . ?
N2 C1 N3 125.4(4) . . ?
N14 N15 C40 113.6(4) . . ?
C40 N18 C46 106.9(5) . . ?
C40 N18 C47 127.0(5) . . ?
C46 N18 C47 126.0(5) . . ?
N5 C7 C2 105.2(4) . . ?
C6 C7 N5 131.8(4) . . ?
C6 C7 C2 122.9(4) . . ?
N12 C30 C25 106.8(4) . . ?
N12 C30 C29 131.2(5) . . ?
C25 C30 C29 122.0(4) . . ?
C30 C25 N10 108.8(4) . . ?
C30 C25 C26 121.4(4) . . ?
C26 C25 N10 129.8(5) . . ?
N10 C24 N7 119.8(4) . . ?
N10 C24 N12 114.1(4) . . ?
N12 C24 N7 126.1(4) . . ?
N8 C16 N9 124.8(4) . . ?
N8 C16 N11 113.6(4) . . ?
N11 C16 N9 121.6(4) . . ?
N2 C2 C7 109.9(4) . . ?
N2 C2 C3 131.2(4) . . ?
C3 C2 C7 118.9(4) . . ?
C27 C26 C25 116.7(5) . . ?
N4 C9 N1 120.6(4) . . ?
N4 C9 N6 112.5(4) . . ?
N6 C9 N1 126.9(4) . . ?
C26 C27 C28 121.5(5) . . ?
N8 C17 C22 110.2(4) . . ?
N8 C17 C18 129.5(5) . . ?
C22 C17 C18 120.3(4) . . ?
N6 C010 C10 106.1(4) . . ?
N6 C010 C14 131.3(5) . . ?
C14 C010 C10 122.5(5) . . ?
C5 C6 C7 116.0(5) . . ?
N11 C22 C17 105.8(4) . . ?
N11 C22 C21 130.8(5) . . ?
C21 C22 C17 123.4(5) . . ?
N4 C10 C010 109.5(4) . . ?
N4 C10 C11 130.4(5) . . ?
C11 C10 C010 120.0(4) . . ?
C28 C29 C30 116.3(5) . . ?
N16 C41 C46 108.9(5) . . ?
C42 C41 N16 131.2(5) . . ?
C42 C41 C46 119.9(5) . . ?
N13 C32 N14 117.4(5) . . ?
N13 C32 N17 113.1(5) . . ?
N17 C32 N14 129.5(5) . . ?
C13 C14 C010 116.2(5) . . ?
C4 C3 C2 118.5(5) . . ?
N13 C33 C38 109.2(5) . . ?
N13 C33 C34 130.5(5) . . ?
C38 C33 C34 120.2(5) . . ?
C19 C18 C17 116.0(5) . . ?
C14 C13 C12 121.8(5) . . ?
C29 C28 C27 122.0(5) . . ?
N17 C38 C33 106.7(5) . . ?
N17 C38 C37 131.2(5) . . ?
C33 C38 C37 122.1(6) . . ?
C12 C11 C10 118.3(5) . . ?
N16 C40 N15 129.0(5) . . ?
N16 C40 N18 113.3(5) . . ?
N18 C40 N15 117.4(5) . . ?
C11 C12 C13 121.1(5) . . ?
C6 C5 C4 122.4(5) . . ?
C35 C34 C33 117.3(5) . . ?
C3 C4 C5 121.3(5) . . ?
C22 C21 C20 115.2(6) . . ?
C43 C42 C41 117.8(5) . . ?
B2 F5B F6B 59.6(11) . . ?
N18 C46 C41 106.4(5) . . ?
N18 C46 C45 131.2(5) . . ?
C45 C46 C41 122.4(6) . . ?
C44 C45 C46 115.8(6) . . ?
C36 C37 C38 116.4(6) . . ?
C18 C19 C20 123.3(5) . . ?
C34 C35 C36 121.4(6) . . ?
C45 C44 C43 122.3(6) . . ?
C19 C20 C21 121.8(5) . . ?
C42 C43 C44 121.6(6) . . ?
C37 C36 C35 122.5(6) . . ?
F3 B1 F4B 117.0(10) . . ?
F3 B1 F1B 105.0(9) . . ?
F3 B1 F2B 95.0(11) . . ?
F3 B1 F4A 106.8(9) . . ?
F3 B1 F2A 116.5(9) . . ?
F4B B1 F2B 87.8(13) . . ?
F1B B1 F4B 117.2(13) . . ?
F1B B1 F2B 133.9(12) . . ?
F1A B1 F3 119.3(12) . . ?
F1A B1 F4A 114.7(13) . . ?
F1A B1 F2A 77.2(18) . . ?
F2A B1 F4A 120.4(10) . . ?
F5B B2 F7B 120.5(12) . . ?
F5B B2 F8B 121.4(12) . . ?
F5B B2 F6B 69.2(13) . . ?
F7B B2 F8B 116.3(13) . . ?
F7B B2 F6B 103.0(11) . . ?
F8B B2 F6B 85.6(12) . . ?
F5A B2 F7A 81.6(13) . . ?
F5A B2 F8A 97.9(15) . . ?
F8A B2 F7A 79.6(18) . . ?
F6A B2 F5A 141.6(14) . . ?
F6A B2 F7A 105.2(17) . . ?
F6A B2 F8A 120.4(15) . . ?
B2 F6B F5B 51.3(7) . . ?
B1 F1A F2A 55.1(14) . . ?
B1 F2A F1A 47.6(8) . . ?
B2 F5A F7A 51.4(9) . . ?
B2 F7A F5A 47.0(7) . . ?
B2 F7A F8A 49.1(10) . . ?
F8A F7A F5A 69.3(11) . . ?
B2 F8A F7A 51.3(12) . . ?

loop_
_geom_bond_atom_site_label_1
_geom_bond_atom_site_label_2
_geom_bond_distance
_geom_bond_site_symmetry_2
_geom_bond_publ_flag
Cu1 N1 2.032(4) . ?
Cu1 N10 1.983(4) . ?
Cu1 N2 2.083(4) . ?
Cu1 N13 1.980(4) . ?
Cu2 N8 2.195(4) . ?
Cu2 N7 1.984(4) . ?
Cu2 N4 2.000(4) . ?
Cu2 N16 2.015(4) . ?
N1 N3 1.304(5) . ?
N1 C9 1.381(6) . ?
N10 C25 1.409(6) . ?
N10 C24 1.322(6) . ?
N5 C1 1.355(6) . ?
N5 C7 1.386(6) . ?
N5 C8 1.449(6) . ?
N3 C1 1.360(6) . ?
N2 C1 1.343(6) . ?
N2 C2 1.372(6) . ?
N8 C16 1.336(6) . ?
N8 C17 1.381(6) . ?
N7 N9 1.293(5) . ?
N7 C24 1.399(6) . ?
N9 C16 1.361(6) . ?
N4 C9 1.334(6) . ?
N4 C10 1.390(6) . ?
N12 C30 1.385(6) . ?
N12 C24 1.355(6) . ?
N12 C31 1.458(6) . ?
N6 C9 1.370(6) . ?
N6 C010 1.372(6) . ?
N6 C15 1.481(6) . ?
F3 B1 1.342(8) . ?
N13 C32 1.321(6) . ?
N13 C33 1.380(6) . ?
N16 C41 1.404(7) . ?
N16 C40 1.335(7) . ?
N11 C16 1.358(6) . ?
N11 C22 1.363(6) . ?
N11 C23 1.468(7) . ?
N14 N15 1.265(6) . ?
N14 C32 1.379(6) . ?
F4B B1 1.46(2) . ?
N17 C32 1.376(6) . ?
N17 C38 1.377(7) . ?
N17 C39 1.468(7) . ?
N15 C40 1.389(7) . ?
N18 C40 1.357(6) . ?
N18 C46 1.373(7) . ?
N18 C47 1.476(7) . ?
C7 C2 1.427(6) . ?
C7 C6 1.384(7) . ?
C30 C25 1.392(7) . ?
C30 C29 1.396(6) . ?
C25 C26 1.395(7) . ?
C2 C3 1.395(7) . ?
C26 C27 1.386(7) . ?
C27 C28 1.403(7) . ?
C17 C22 1.406(7) . ?
C17 C18 1.411(7) . ?
C010 C10 1.403(7) . ?
C010 C14 1.399(6) . ?
C6 C5 1.376(7) . ?
C22 C21 1.391(7) . ?
C10 C11 1.394(7) . ?
C29 C28 1.381(7) . ?
C41 C42 1.376(8) . ?
C41 C46 1.408(7) . ?
C14 C13 1.379(7) . ?
C3 C4 1.368(7) . ?
C33 C38 1.400(7) . ?
C33 C34 1.403(7) . ?
C18 C19 1.377(7) . ?
C13 C12 1.421(7) . ?
C38 C37 1.405(8) . ?
C11 C12 1.368(7) . ?
C5 C4 1.407(7) . ?
F1B B1 1.429(17) . ?
C34 C35 1.377(7) . ?
F2B B1 1.52(3) . ?
C21 C20 1.395(8) . ?
C42 C43 1.374(7) . ?
F5B B2 1.325(17) . ?
F5B F6B 1.59(3) . ?
C46 C45 1.400(8) . ?
C45 C44 1.361(9) . ?
C37 C36 1.362(9) . ?
C19 C20 1.393(8) . ?
C35 C36 1.403(8) . ?
C44 C43 1.397(8) . ?
F7B B2 1.332(14) . ?
F8B B2 1.399(16) . ?
B1 F4A 1.39(2) . ?
B1 F1A 1.219(16) . ?
B1 F2A 1.353(17) . ?
B2 F6B 1.465(14) . ?
B2 F5A 1.240(15) . ?
B2 F7A 1.326(14) . ?
B2 F8A 1.286(16) . ?
B2 F6A 1.189(15) . ?
F1A F2A 1.61(3) . ?
F5A F7A 1.68(2) . ?
F7A F8A 1.67(3) . ?

loop_
_smtbx_masks_void_nr
_smtbx_masks_void_average_x
_smtbx_masks_void_average_y
_smtbx_masks_void_average_z
_smtbx_masks_void_volume
_smtbx_masks_void_count_electrons
_smtbx_masks_void_content
1 -0.010 0.251 0.679 144.4 43.4 ?
2 0.010 0.749 0.321 144.4 43.4 ?
